data_4342873
loop_
_publ_author_name
'Zhang, Kun'
'Zhang, Lei'
'Zhang, Song'
'Hu, Yong'
'Zheng, Youxuan'
'Huang, Wei'

_publ_section_title
;
 Construction of Identical [2 + 2] Schiff-Base Macrocyclic Ligands by
 Ln(III) and Zn(II) Template Ions Including Efficient Yb(III)
 Near-Infrared Sensitizers.
;
_journal_issue 11
_journal_name_full 'Inorganic chemistry'
_journal_page_first 5295
_journal_page_last 5300
_journal_paper_doi 10.1021/acs.inorgchem.5b00283
_journal_volume 54
_journal_year 2015
_chemical_formula_moiety 'C64 H60 Cl4 N6 O6 Zn2, 2(N O3)'
_chemical_formula_sum 'C64 H60 Cl4 N8 O12 Zn2'
_chemical_formula_weight 1405.74
_chemical_name_systematic
; 
 ? 
;
_space_group_IT_number 60
_symmetry_cell_setting orthorhombic
_symmetry_space_group_name_Hall '-P 2n 2ab'
_symmetry_space_group_name_H-M 'P b c n'
_atom_sites_solution_hydrogens geom
_atom_sites_solution_primary direct
_atom_sites_solution_secondary difmap
_audit_creation_method SHELXL-97
_cell_angle_alpha 90.00
_cell_angle_beta 90.00
_cell_angle_gamma 90.00
_cell_formula_units_Z 4
_cell_length_a 20.580(2)
_cell_length_b 21.589(2)
_cell_length_c 13.6370(13)
_cell_measurement_reflns_used 9967
_cell_measurement_temperature 291(2)
_cell_measurement_theta_max 25.592
_cell_measurement_theta_min 2.406
_cell_volume 6058.9(10)
_computing_cell_refinement SMART
_computing_data_collection 'SMART (BRUKER 2000)'
_computing_data_reduction 'SAINT (BRUKER 2000)'
_computing_molecular_graphics SHELXTL
_computing_publication_material SHELXTL
_computing_structure_refinement SHELXTL
_computing_structure_solution 'SHELXTL (BRUKER 2000)'
_diffrn_ambient_temperature 291(2)
_diffrn_measured_fraction_theta_full 0.999
_diffrn_measured_fraction_theta_max 0.999
_diffrn_measurement_device_type 'Bruker CCD area detector'
_diffrn_measurement_method '\f and \w scans'
_diffrn_radiation_monochromator graphite
_diffrn_radiation_source 'sealed tube'
_diffrn_radiation_type MoK\a
_diffrn_radiation_wavelength 0.71073
_diffrn_reflns_av_R_equivalents 0.0385
_diffrn_reflns_av_sigmaI/netI 0.0230
_diffrn_reflns_limit_h_max 23
_diffrn_reflns_limit_h_min -24
_diffrn_reflns_limit_k_max 25
_diffrn_reflns_limit_k_min -25
_diffrn_reflns_limit_l_max 16
_diffrn_reflns_limit_l_min -14
_diffrn_reflns_number 42718
_diffrn_reflns_theta_full 25.00
_diffrn_reflns_theta_max 25.00
_diffrn_reflns_theta_min 1.89
_diffrn_standards_decay_% 0
_diffrn_standards_interval_count 0
_diffrn_standards_interval_time 0
_diffrn_standards_number 0
_exptl_absorpt_coefficient_mu 1.040
_exptl_absorpt_correction_T_max 0.9031
_exptl_absorpt_correction_T_min 0.9031
_exptl_absorpt_correction_type multi-scan
_exptl_absorpt_process_details 'SADABS, Bruker(2000)'
_exptl_crystal_colour 'orange yellow'
_exptl_crystal_density_diffrn 1.541
_exptl_crystal_density_method 'not measured'
_exptl_crystal_description block
_exptl_crystal_F_000 2896
_exptl_crystal_size_max 0.16
_exptl_crystal_size_mid 0.13
_exptl_crystal_size_min 0.12
_refine_diff_density_max 0.598
_refine_diff_density_min -0.584
_refine_diff_density_rms 0.060
_refine_ls_extinction_method none
_refine_ls_goodness_of_fit_ref 1.055
_refine_ls_hydrogen_treatment constr
_refine_ls_matrix_type full
_refine_ls_number_parameters 407
_refine_ls_number_reflns 5339
_refine_ls_number_restraints 0
_refine_ls_restrained_S_all 1.055
_refine_ls_R_factor_all 0.0526
_refine_ls_R_factor_gt 0.0406
_refine_ls_shift/su_max 0.001
_refine_ls_shift/su_mean 0.000
_refine_ls_structure_factor_coef Fsqd
_refine_ls_weighting_details 'calc w=1/[\s^2^(Fo^2^)+(0.0629P)^2^+4.9243P] where P=(Fo^2^+2Fc^2^)/3'
_refine_ls_weighting_scheme calc
_refine_ls_wR_factor_gt 0.1118
_refine_ls_wR_factor_ref 0.1183
_reflns_number_gt 4377
_reflns_number_total 5339
_reflns_threshold_expression >2sigma(I)
_cod_data_source_file ic5b00283_si_002.cif
_cod_data_source_block 6
_cod_depositor_comments
;
The following automatic conversions were performed:

'_symmetry_cell_setting' value 'Orthorhombic' changed to
'orthorhombic' according to
/usr/data/users/saulius/crontab/automatic-downloads/rss-feeds/ACS/lib/dictionaries/cif_core.dic
dictionary named 'cif_core.dic' version 2.4.2 from 2011-04-26.

Automatic conversion script
Id: cif_fix_values 3271 2015-04-21 07:52:19Z andrius 

 Adding full bibliography for 4342868--4342873.cif.
;
_cod_original_cell_volume 6058.7(10)
_cod_database_code 4342873

loop_
_symmetry_equiv_pos_as_xyz
'x, y, z'
'-x+1/2, -y+1/2, z+1/2'
'-x, y, -z+1/2'
'x+1/2, -y+1/2, -z'
'-x, -y, -z'
'x-1/2, y-1/2, -z-1/2'
'x, -y, z-1/2'
'-x-1/2, y-1/2, z'

loop_
_atom_site_label
_atom_site_type_symbol
_atom_site_fract_x
_atom_site_fract_y
_atom_site_fract_z
_atom_site_U_iso_or_equiv
_atom_site_adp_type
_atom_site_occupancy
_atom_site_symmetry_multiplicity
_atom_site_calc_flag
_atom_site_refinement_flags
Zn1 Zn 1.034450(15) 0.167133(14) 0.61578(2) 0.03743(13) Uani 1 1 d .
C1 C 1.14759(14) 0.23644(13) 0.6844(2) 0.0418(7) Uani 1 1 d .
C2 C 1.18933(14) 0.18593(14) 0.6640(2) 0.0427(7) Uani 1 1 d .
C3 C 1.25703(15) 0.19511(15) 0.6602(2) 0.0482(7) Uani 1 1 d .
H3 H 1.2842 0.1622 0.6443 0.058 Uiso 1 1 calc R
C4 C 1.28307(15) 0.25198(16) 0.6795(2) 0.0501(8) Uani 1 1 d .
C5 C 1.24387(16) 0.30067(15) 0.7081(2) 0.0500(8) Uani 1 1 d .
H5 H 1.2624 0.3386 0.7245 0.060 Uiso 1 1 calc R
C6 C 1.17749(15) 0.29319(13) 0.7125(2) 0.0446(7) Uani 1 1 d .
C7 C 1.16755(14) 0.12278(14) 0.6552(2) 0.0434(7) Uani 1 1 d .
H7 H 1.1990 0.0922 0.6477 0.052 Uiso 1 1 calc R
C8 C 1.08987(14) 0.04282(12) 0.6538(2) 0.0391(6) Uani 1 1 d .
C9 C 1.02433(13) 0.03074(13) 0.63029(19) 0.0365(6) Uani 1 1 d .
C10 C 1.00406(15) -0.03024(13) 0.6219(2) 0.0440(7) Uani 1 1 d .
H10 H 0.9614 -0.0389 0.6039 0.053 Uiso 1 1 calc R
C11 C 1.04652(16) -0.07804(14) 0.6400(2) 0.0511(8) Uani 1 1 d .
H11 H 1.0325 -0.1188 0.6330 0.061 Uiso 1 1 calc R
C12 C 1.10918(17) -0.06643(14) 0.6682(3) 0.0573(8) Uani 1 1 d .
H12 H 1.1371 -0.0991 0.6822 0.069 Uiso 1 1 calc R
C13 C 1.13095(15) -0.00604(15) 0.6757(3) 0.0525(8) Uani 1 1 d .
H13 H 1.1734 0.0018 0.6955 0.063 Uiso 1 1 calc R
C14 C 0.92301(14) 0.07802(13) 0.6034(2) 0.0396(6) Uani 1 1 d .
H14 H 0.9064 0.0380 0.6012 0.048 Uiso 1 1 calc R
C15 C 0.87739(13) 0.12791(13) 0.5917(2) 0.0388(6) Uani 1 1 d .
C16 C 0.89368(13) 0.19191(13) 0.5909(2) 0.0386(6) Uani 1 1 d .
C17 C 0.84214(14) 0.23524(13) 0.5814(2) 0.0412(6) Uani 1 1 d .
C18 C 0.77871(14) 0.21629(14) 0.5723(2) 0.0460(7) Uani 1 1 d .
H18 H 0.7456 0.2454 0.5665 0.055 Uiso 1 1 calc R
C19 C 0.76437(14) 0.15353(15) 0.5717(3) 0.0511(8) Uani 1 1 d .
C20 C 0.81163(14) 0.11005(14) 0.5813(2) 0.0481(7) Uani 1 1 d .
H20 H 0.8007 0.0683 0.5810 0.058 Uiso 1 1 calc R
C21 C 0.85852(15) 0.30266(14) 0.5760(2) 0.0485(7) Uani 1 1 d .
H21A H 0.8187 0.3267 0.5779 0.058 Uiso 1 1 calc R
H21B H 0.8800 0.3111 0.5142 0.058 Uiso 1 1 calc R
C22 C 0.86502(16) 0.34361(13) 0.7486(3) 0.0541(8) Uani 1 1 d .
H22A H 0.8954 0.3563 0.7992 0.065 Uiso 1 1 calc R
H22B H 0.8385 0.3792 0.7317 0.065 Uiso 1 1 calc R
C23 C 0.9545(2) 0.3665(2) 0.6250(3) 0.0865(14) Uani 1 1 d .
H23A H 0.9857 0.3709 0.6780 0.104 Uiso 1 1 calc R
H23B H 0.9771 0.3467 0.5711 0.104 Uiso 1 1 calc R
C24 C 0.9366(4) 0.4291(2) 0.5928(4) 0.122(2) Uani 1 1 d .
H24A H 0.9752 0.4548 0.5978 0.146 Uiso 1 1 calc R
H24B H 0.9053 0.4452 0.6394 0.146 Uiso 1 1 calc R
C25 C 0.9086(3) 0.43825(19) 0.4908(3) 0.0842(13) Uani 1 1 d .
C26 C 0.9380(3) 0.4162(3) 0.4085(5) 0.118(2) Uani 1 1 d .
H26 H 0.9764 0.3937 0.4137 0.141 Uiso 1 1 calc R
C27 C 0.9105(4) 0.4275(3) 0.3152(5) 0.143(3) Uani 1 1 d .
H27 H 0.9300 0.4111 0.2594 0.172 Uiso 1 1 calc R
C28 C 0.8565(5) 0.4619(4) 0.3068(6) 0.141(3) Uani 1 1 d .
H28 H 0.8387 0.4697 0.2454 0.169 Uiso 1 1 calc R
C29 C 0.8287(4) 0.4846(3) 0.3869(8) 0.150(3) Uani 1 1 d .
H29 H 0.7921 0.5096 0.3809 0.180 Uiso 1 1 calc R
C30 C 0.8531(3) 0.4719(2) 0.4790(6) 0.121(2) Uani 1 1 d .
H30 H 0.8312 0.4865 0.5340 0.145 Uiso 1 1 calc R
C31 C 1.0850(3) 0.2305(3) 0.4274(5) 0.126(2) Uani 1 1 d .
H31A H 1.1047 0.2583 0.4748 0.151 Uiso 1 1 calc R
H31B H 1.1164 0.2240 0.3755 0.151 Uiso 1 1 calc R
C32 C 1.0359(3) 0.2576(3) 0.3907(5) 0.135(3) Uani 1 1 d .
H32A H 1.0198 0.2338 0.3363 0.202 Uiso 1 1 calc R
H32B H 1.0482 0.2981 0.3684 0.202 Uiso 1 1 calc R
H32C H 1.0025 0.2612 0.4395 0.202 Uiso 1 1 calc R
Cl1 Cl 1.36718(4) 0.26195(5) 0.67124(7) 0.0667(3) Uani 1 1 d .
Cl2 Cl 0.68343(4) 0.12996(5) 0.55860(11) 0.0879(4) Uani 1 1 d .
N1 N 1.10768(11) 0.10572(10) 0.65699(17) 0.0388(5) Uani 1 1 d .
N2 N 0.98462(11) 0.08361(10) 0.61653(16) 0.0361(5) Uani 1 1 d .
N3 N 0.90225(12) 0.32273(11) 0.65951(19) 0.0467(6) Uani 1 1 d .
N4 N 0.79631(13) 0.91917(13) 0.6009(2) 0.0520(7) Uani 1 1 d .
O1 O 1.08394(9) 0.23443(9) 0.68356(15) 0.0458(5) Uani 1 1 d .
O2 O 0.95292(9) 0.21355(9) 0.59905(16) 0.0447(5) Uani 1 1 d .
H2 H 0.9570 0.2564 0.5966 0.054 Uiso 1 1 calc R
O3 O 1.07354(11) 0.17251(10) 0.47458(16) 0.0562(6) Uani 1 1 d .
H3A H 1.1098 0.1537 0.4763 0.084 Uiso 1 1 d R
O4 O 0.75613(14) 0.94274(16) 0.6543(2) 0.0887(9) Uani 1 1 d .
O5 O 0.7965(2) 0.86354(15) 0.5858(3) 0.1313(16) Uani 1 1 d .
O6 O 0.83895(17) 0.94793(16) 0.5616(3) 0.1154(13) Uani 1 1 d .

loop_
_atom_site_aniso_label
_atom_site_aniso_U_11
_atom_site_aniso_U_22
_atom_site_aniso_U_33
_atom_site_aniso_U_23
_atom_site_aniso_U_13
_atom_site_aniso_U_12
Zn1 0.0354(2) 0.03475(19) 0.0422(2) 0.00119(13) -0.00015(13) -0.00439(13)
C1 0.0451(16) 0.0445(16) 0.0356(15) 0.0023(12) -0.0027(12) -0.0083(13)
C2 0.0413(16) 0.0497(16) 0.0370(15) -0.0006(13) -0.0015(12) -0.0094(13)
C3 0.0440(16) 0.0571(18) 0.0434(16) -0.0027(15) -0.0001(13) -0.0052(14)
C4 0.0443(17) 0.066(2) 0.0400(16) 0.0020(15) -0.0021(13) -0.0189(15)
C5 0.0551(18) 0.0513(18) 0.0435(17) 0.0041(14) -0.0052(14) -0.0193(15)
C6 0.0513(17) 0.0432(16) 0.0393(16) 0.0060(13) -0.0054(13) -0.0105(13)
C7 0.0400(16) 0.0449(16) 0.0454(16) -0.0039(13) -0.0020(13) 0.0003(13)
C8 0.0412(15) 0.0374(14) 0.0386(15) -0.0003(12) 0.0010(12) -0.0018(12)
C9 0.0397(15) 0.0370(14) 0.0327(14) -0.0003(11) 0.0031(11) 0.0022(11)
C10 0.0451(16) 0.0374(14) 0.0494(17) -0.0016(13) 0.0007(13) -0.0054(13)
C11 0.059(2) 0.0330(15) 0.061(2) -0.0002(14) 0.0007(15) -0.0008(14)
C12 0.059(2) 0.0392(17) 0.074(2) 0.0039(16) -0.0045(17) 0.0089(15)
C13 0.0416(16) 0.0479(17) 0.068(2) 0.0026(15) -0.0059(15) 0.0021(14)
C14 0.0420(16) 0.0319(14) 0.0450(16) -0.0027(12) 0.0031(12) -0.0038(12)
C15 0.0358(14) 0.0401(15) 0.0404(15) -0.0017(12) 0.0017(12) -0.0001(12)
C16 0.0361(15) 0.0404(15) 0.0392(15) 0.0008(12) 0.0018(12) -0.0011(12)
C17 0.0444(16) 0.0376(15) 0.0417(15) 0.0025(12) -0.0011(13) 0.0020(12)
C18 0.0398(15) 0.0429(16) 0.0552(18) 0.0008(14) -0.0043(13) 0.0047(13)
C19 0.0338(16) 0.0541(19) 0.066(2) -0.0028(16) -0.0034(14) -0.0015(13)
C20 0.0416(16) 0.0419(16) 0.0608(19) -0.0063(14) -0.0005(14) -0.0035(13)
C21 0.0507(18) 0.0425(16) 0.0522(18) 0.0084(14) -0.0101(14) 0.0007(14)
C22 0.063(2) 0.0340(15) 0.065(2) -0.0053(15) -0.0149(17) 0.0076(14)
C23 0.091(3) 0.096(3) 0.072(3) 0.013(2) -0.015(2) -0.045(3)
C24 0.212(7) 0.069(3) 0.084(3) 0.010(3) 0.008(4) -0.058(4)
C25 0.119(4) 0.051(2) 0.083(3) 0.014(2) 0.024(3) -0.020(2)
C26 0.133(5) 0.105(4) 0.115(5) 0.039(4) 0.033(4) 0.030(4)
C27 0.205(8) 0.135(6) 0.089(4) 0.031(4) 0.030(5) 0.020(6)
C28 0.208(9) 0.095(5) 0.121(6) 0.029(4) -0.039(6) -0.034(5)
C29 0.133(6) 0.098(5) 0.218(10) 0.039(6) -0.047(7) -0.002(4)
C30 0.118(5) 0.066(3) 0.178(7) 0.007(4) 0.041(5) 0.009(3)
C31 0.111(4) 0.147(5) 0.119(4) 0.074(4) 0.024(4) 0.003(4)
C32 0.102(5) 0.140(6) 0.162(6) 0.050(5) 0.040(4) 0.030(4)
Cl1 0.0452(4) 0.0871(7) 0.0679(6) -0.0096(5) 0.0013(4) -0.0226(4)
Cl2 0.0388(5) 0.0659(6) 0.1591(11) -0.0009(6) -0.0143(6) -0.0052(4)
N1 0.0391(13) 0.0364(12) 0.0410(13) 0.0010(10) -0.0022(10) -0.0021(10)
N2 0.0367(12) 0.0351(11) 0.0367(12) 0.0011(10) 0.0046(9) -0.0025(10)
N3 0.0491(15) 0.0402(13) 0.0507(15) 0.0081(11) -0.0058(12) -0.0055(11)
N4 0.0510(16) 0.0511(16) 0.0540(16) -0.0015(13) 0.0037(13) -0.0150(13)
O1 0.0415(11) 0.0396(11) 0.0563(13) -0.0062(9) -0.0043(9) -0.0055(9)
O2 0.0394(11) 0.0322(10) 0.0627(13) 0.0048(9) 0.0021(9) -0.0027(8)
O3 0.0569(13) 0.0650(14) 0.0467(12) 0.0096(11) 0.0087(10) -0.0006(11)
O4 0.0676(17) 0.109(2) 0.089(2) -0.0176(19) 0.0161(16) 0.0165(17)
O5 0.195(4) 0.061(2) 0.138(3) -0.013(2) 0.077(3) -0.037(2)
O6 0.123(3) 0.107(2) 0.116(3) -0.030(2) 0.051(2) -0.074(2)

loop_
_atom_type_symbol
_atom_type_description
_atom_type_scat_dispersion_real
_atom_type_scat_dispersion_imag
_atom_type_scat_source
C C 0.0033 0.0016 'International Tables Vol C Tables 4.2.6.8 and 6.1.1.4'
H H 0.0000 0.0000 'International Tables Vol C Tables 4.2.6.8 and 6.1.1.4'
N N 0.0061 0.0033 'International Tables Vol C Tables 4.2.6.8 and 6.1.1.4'
O O 0.0106 0.0060 'International Tables Vol C Tables 4.2.6.8 and 6.1.1.4'
Cl Cl 0.1484 0.1585 'International Tables Vol C Tables 4.2.6.8 and 6.1.1.4'
Zn Zn 0.2839 1.4301 'International Tables Vol C Tables 4.2.6.8 and 6.1.1.4'

loop_
_geom_angle_atom_site_label_1
_geom_angle_atom_site_label_2
_geom_angle_atom_site_label_3
_geom_angle
_geom_angle_site_symmetry_1
_geom_angle_site_symmetry_3
O2 Zn1 O1 96.76(8) . .
O2 Zn1 N2 91.25(8) . .
O1 Zn1 N2 151.72(9) . .
O2 Zn1 N1 166.35(9) . .
O1 Zn1 N1 88.24(9) . .
N2 Zn1 N1 78.65(9) . .
O2 Zn1 O3 101.13(9) . .
O1 Zn1 O3 100.92(9) . .
N2 Zn1 O3 104.07(9) . .
N1 Zn1 O3 90.31(9) . .
O1 C1 C2 125.4(3) . .
O1 C1 C6 117.6(3) . .
C2 C1 C6 117.0(3) . .
C3 C2 C1 119.9(3) . .
C3 C2 C7 116.0(3) . .
C1 C2 C7 123.8(3) . .
C4 C3 C2 120.5(3) . .
C4 C3 H3 119.7 . .
C2 C3 H3 119.7 . .
C3 C4 C5 120.6(3) . .
C3 C4 Cl1 119.1(3) . .
C5 C4 Cl1 120.2(2) . .
C6 C5 C4 120.2(3) . .
C6 C5 H5 119.9 . .
C4 C5 H5 119.9 . .
C5 C6 C1 121.2(3) . .
C5 C6 C22 120.7(3) . 3_756
C1 C6 C22 118.0(3) . 3_756
N1 C7 C2 124.6(3) . .
N1 C7 H7 117.7 . .
C2 C7 H7 117.7 . .
C13 C8 N1 124.7(3) . .
C13 C8 C9 119.5(3) . .
N1 C8 C9 115.7(2) . .
C10 C9 C8 118.8(3) . .
C10 C9 N2 125.5(3) . .
C8 C9 N2 115.6(2) . .
C11 C10 C9 120.5(3) . .
C11 C10 H10 119.8 . .
C9 C10 H10 119.8 . .
C12 C11 C10 120.8(3) . .
C12 C11 H11 119.6 . .
C10 C11 H11 119.6 . .
C11 C12 C13 119.9(3) . .
C11 C12 H12 120.0 . .
C13 C12 H12 120.0 . .
C12 C13 C8 120.3(3) . .
C12 C13 H13 119.8 . .
C8 C13 H13 119.8 . .
N2 C14 C15 126.1(3) . .
N2 C14 H14 117.0 . .
C15 C14 H14 117.0 . .
C20 C15 C16 119.3(3) . .
C20 C15 C14 115.6(3) . .
C16 C15 C14 125.1(3) . .
O2 C16 C17 117.9(3) . .
O2 C16 C15 124.4(3) . .
C17 C16 C15 117.7(2) . .
C18 C17 C16 121.4(3) . .
C18 C17 C21 120.0(3) . .
C16 C17 C21 118.5(3) . .
C17 C18 C19 119.6(3) . .
C17 C18 H18 120.2 . .
C19 C18 H18 120.2 . .
C20 C19 C18 121.5(3) . .
C20 C19 Cl2 119.4(2) . .
C18 C19 Cl2 119.2(2) . .
C19 C20 C15 120.4(3) . .
C19 C20 H20 119.8 . .
C15 C20 H20 119.8 . .
C17 C21 N3 112.0(2) . .
C17 C21 H21A 109.2 . .
N3 C21 H21A 109.2 . .
C17 C21 H21B 109.2 . .
N3 C21 H21B 109.2 . .
H21A C21 H21B 107.9 . .
C6 C22 N3 111.5(2) 3_756 .
C6 C22 H22A 109.3 3_756 .
N3 C22 H22A 109.3 . .
C6 C22 H22B 109.3 3_756 .
N3 C22 H22B 109.3 . .
H22A C22 H22B 108.0 . .
C24 C23 N3 119.4(4) . .
C24 C23 H23A 107.5 . .
N3 C23 H23A 107.5 . .
C24 C23 H23B 107.5 . .
N3 C23 H23B 107.5 . .
H23A C23 H23B 107.0 . .
C23 C24 C25 119.3(4) . .
C23 C24 H24A 107.5 . .
C25 C24 H24A 107.5 . .
C23 C24 H24B 107.5 . .
C25 C24 H24B 107.5 . .
H24A C24 H24B 107.0 . .
C26 C25 C30 117.5(6) . .
C26 C25 C24 122.7(5) . .
C30 C25 C24 119.7(6) . .
C25 C26 C27 120.2(6) . .
C25 C26 H26 119.9 . .
C27 C26 H26 119.9 . .
C28 C27 C26 120.3(7) . .
C28 C27 H27 119.9 . .
C26 C27 H27 119.9 . .
C29 C28 C27 119.4(8) . .
C29 C28 H28 120.3 . .
C27 C28 H28 120.3 . .
C28 C29 C30 121.3(8) . .
C28 C29 H29 119.4 . .
C30 C29 H29 119.4 . .
C25 C30 C29 121.2(7) . .
C25 C30 H30 119.4 . .
C29 C30 H30 119.4 . .
C32 C31 O3 116.7(5) . .
C32 C31 H31A 108.1 . .
O3 C31 H31A 108.1 . .
C32 C31 H31B 108.1 . .
O3 C31 H31B 108.1 . .
H31A C31 H31B 107.3 . .
C31 C32 H32A 109.5 . .
C31 C32 H32B 109.5 . .
H32A C32 H32B 109.5 . .
C31 C32 H32C 109.5 . .
H32A C32 H32C 109.5 . .
H32B C32 H32C 109.5 . .
C7 N1 C8 121.7(2) . .
C7 N1 Zn1 120.36(19) . .
C8 N1 Zn1 114.65(18) . .
C14 N2 C9 120.8(2) . .
C14 N2 Zn1 124.62(19) . .
C9 N2 Zn1 114.58(17) . .
C22 N3 C23 115.3(3) . .
C22 N3 C21 112.9(2) . .
C23 N3 C21 111.7(3) . .
O6 N4 O4 123.3(3) . .
O6 N4 O5 115.6(3) . .
O4 N4 O5 121.1(3) . .
C1 O1 Zn1 122.48(18) . .
C16 O2 Zn1 128.44(18) . .
C16 O2 H2 115.8 . .
Zn1 O2 H2 115.8 . .
C31 O3 Zn1 121.8(3) . .
C31 O3 H3A 106.7 . .
Zn1 O3 H3A 106.6 . .

loop_
_geom_bond_atom_site_label_1
_geom_bond_atom_site_label_2
_geom_bond_distance
_geom_bond_site_symmetry_2
Zn1 O2 1.9676(19) .
Zn1 O1 2.0007(19) .
Zn1 N2 2.074(2) .
Zn1 N1 2.084(2) .
Zn1 O3 2.090(2) .
C1 O1 1.311(3) .
C1 C2 1.416(4) .
C1 C6 1.424(4) .
C2 C3 1.408(4) .
C2 C7 1.440(4) .
C3 C4 1.365(4) .
C3 H3 0.9300 .
C4 C5 1.381(5) .
C4 Cl1 1.748(3) .
C5 C6 1.377(4) .
C5 H5 0.9300 .
C6 C22 1.493(4) 3_756
C7 N1 1.286(4) .
C7 H7 0.9300 .
C8 C13 1.384(4) .
C8 N1 1.407(3) .
C8 C9 1.411(4) .
C9 C10 1.386(4) .
C9 N2 1.416(4) .
C10 C11 1.375(4) .
C10 H10 0.9300 .
C11 C12 1.369(5) .
C11 H11 0.9300 .
C12 C13 1.382(4) .
C12 H12 0.9300 .
C13 H13 0.9300 .
C14 N2 1.286(4) .
C14 C15 1.438(4) .
C14 H14 0.9300 .
C15 C20 1.414(4) .
C15 C16 1.422(4) .
C16 O2 1.310(3) .
C16 C17 1.420(4) .
C17 C18 1.374(4) .
C17 C21 1.496(4) .
C18 C19 1.387(4) .
C18 H18 0.9300 .
C19 C20 1.358(4) .
C19 Cl2 1.751(3) .
C20 H20 0.9300 .
C21 N3 1.515(4) .
C21 H21A 0.9700 .
C21 H21B 0.9700 .
C22 C6 1.493(4) 3_756
C22 N3 1.506(4) .
C22 H22A 0.9700 .
C22 H22B 0.9700 .
C23 C24 1.467(7) .
C23 N3 1.508(5) .
C23 H23A 0.9700 .
C23 H23B 0.9700 .
C24 C25 1.519(7) .
C24 H24A 0.9700 .
C24 H24B 0.9700 .
C25 C26 1.361(7) .
C25 C30 1.363(7) .
C26 C27 1.414(9) .
C26 H26 0.9300 .
C27 C28 1.341(10) .
C27 H27 0.9300 .
C28 C29 1.327(10) .
C28 H28 0.9300 .
C29 C30 1.379(10) .
C29 H29 0.9300 .
C30 H30 0.9300 .
C31 C32 1.269(7) .
C31 O3 1.428(6) .
C31 H31A 0.9700 .
C31 H31B 0.9700 .
C32 H32A 0.9600 .
C32 H32B 0.9600 .
C32 H32C 0.9600 .
N4 O6 1.201(4) .
N4 O4 1.214(4) .
N4 O5 1.218(4) .
O2 H2 0.9300 .
O3 H3A 0.8500 .
